data_7057029
loop_
_publ_author_name
'Chu, Xiao-Ya'
'Zhang, Hong-Xia'
'Chang, Yi-Xin'
'Nie, Yao-Yao'
'Cui, Jian-Zhong'
'Gao, Hong-Ling'

_publ_section_title
;
 A series of Ln2 complexes based on an 8-hydroxyquinoline derivative: slow
 magnetization relaxation and photo-luminescence properties
;
_journal_issue 8
_journal_name_full 'New Journal of Chemistry'
_journal_page_first 5688
_journal_paper_doi 10.1039/C7NJ04942K
_journal_volume 42
_journal_year 2018
_chemical_formula_moiety 'C52 H24 Br2 F24 Ho2 N4 O10'
_chemical_formula_sum 'C52 H24 Br2 F24 Ho2 N4 O10'
_chemical_formula_weight 1810.43
_space_group_crystal_system monoclinic
_space_group_IT_number 14
_space_group_name_Hall '-P 2yn'
_space_group_name_H-M_alt 'P 1 21/n 1'
_symmetry_space_group_name_Hall '-P 2yn'
_symmetry_space_group_name_H-M 'P 1 21/n 1'
_atom_sites_solution_hydrogens geom
_atom_sites_solution_primary direct
_audit_creation_date 2018-01-30
_audit_creation_method
;
Olex2 1.2
(compiled 2017.03.28 svn.r3405 for OlexSys, GUI svn.r5337)
;
_audit_update_record
;
2018-01-31 deposited with the CCDC.
2018-02-13 downloaded from the CCDC.
;
_cell_angle_alpha 90
_cell_angle_beta 95.37(3)
_cell_angle_gamma 90
_cell_formula_units_Z 2
_cell_length_a 11.399(2)
_cell_length_b 19.265(4)
_cell_length_c 13.014(3)
_cell_measurement_reflns_used 8793
_cell_measurement_temperature 113(2)
_cell_measurement_theta_max 27.9504
_cell_measurement_theta_min 2.1143
_cell_volume 2845.4(10)
_computing_cell_refinement crystalclear
_computing_data_collection crystalclear
_computing_data_reduction crystalclear
_computing_molecular_graphics 'Olex2 (Dolomanov et al., 2009)'
_computing_publication_material 'Olex2 (Dolomanov et al., 2009)'
_computing_structure_refinement 'ShelXL (Sheldrick, 2015)'
_computing_structure_solution 'ShelXS (Sheldrick, 2008)'
_diffrn_ambient_temperature 113.15
_diffrn_measured_fraction_theta_full 0.999
_diffrn_measured_fraction_theta_max 0.996
_diffrn_measurement_device_type 'Bruker P4'
_diffrn_measurement_method '\w scans'
_diffrn_radiation_monochromator graphite
_diffrn_radiation_type MoK\a
_diffrn_radiation_wavelength 0.71073
_diffrn_reflns_av_R_equivalents 0.0454
_diffrn_reflns_av_unetI/netI 0.0425
_diffrn_reflns_Laue_measured_fraction_full 0.999
_diffrn_reflns_Laue_measured_fraction_max 0.996
_diffrn_reflns_limit_h_max 14
_diffrn_reflns_limit_h_min -15
_diffrn_reflns_limit_k_max 22
_diffrn_reflns_limit_k_min -25
_diffrn_reflns_limit_l_max 17
_diffrn_reflns_limit_l_min -17
_diffrn_reflns_number 28355
_diffrn_reflns_point_group_measured_fraction_full 0.999
_diffrn_reflns_point_group_measured_fraction_max 0.996
_diffrn_reflns_theta_full 25.242
_diffrn_reflns_theta_max 28.006
_diffrn_reflns_theta_min 2.114
_exptl_absorpt_coefficient_mu 4.305
_exptl_absorpt_correction_T_max 0.6261
_exptl_absorpt_correction_T_min 0.4797
_exptl_absorpt_correction_type multi-scan
_exptl_absorpt_process_details crystalclear
_exptl_crystal_colour red
_exptl_crystal_colour_primary red
_exptl_crystal_density_diffrn 2.113
_exptl_crystal_density_method 'not measured'
_exptl_crystal_description block
_exptl_crystal_F_000 1728
_exptl_crystal_size_max 0.2
_exptl_crystal_size_mid 0.18
_exptl_crystal_size_min 0.12
_refine_diff_density_max 2.383
_refine_diff_density_min -1.197
_refine_diff_density_rms 0.152
_refine_ls_extinction_method none
_refine_ls_goodness_of_fit_ref 1.145
_refine_ls_hydrogen_treatment constr
_refine_ls_matrix_type full
_refine_ls_number_parameters 452
_refine_ls_number_reflns 6846
_refine_ls_number_restraints 72
_refine_ls_restrained_S_all 1.162
_refine_ls_R_factor_all 0.0450
_refine_ls_R_factor_gt 0.0367
_refine_ls_shift/su_max 0.001
_refine_ls_shift/su_mean 0.000
_refine_ls_structure_factor_coef Fsqd
_refine_ls_weighting_details 'w=1/[\s^2^(Fo^2^)+(0.0343P)^2^] where P=(Fo^2^+2Fc^2^)/3'
_refine_ls_weighting_scheme calc
_refine_ls_wR_factor_gt 0.0715
_refine_ls_wR_factor_ref 0.0754
_reflns_Friedel_coverage 0.000
_reflns_number_gt 5786
_reflns_number_total 6846
_reflns_threshold_expression 'I > 2\s(I)'
_cod_data_source_file c7nj04942k2.cif
_cod_data_source_block 5
_cod_depositor_comments 'Adding full bibliography for 7057026--7057032.cif.'
_cod_database_code 7057029
_shelx_shelxl_version_number 2018/1
_shelx_space_group_comment
;
The symmetry employed for this shelxl refinement is uniquely defined
by the following loop, which should always be used as a source of
symmetry information in preference to the above space-group names.
They are only intended as comments.
;
_shelx_estimated_absorpt_t_max 0.626
_shelx_estimated_absorpt_t_min 0.480
_olex2_refinement_description
;
1. Fixed Uiso
 At 1.2 times of:
  All C(H) groups
2. Uiso/Uaniso restraints and constraints
F7 \\sim F8 \\sim F9 \\sim F7' \\sim F8' \\sim F9': within 2A with sigma of
0.01 and sigma for terminal atoms of 0.02
Uanis(F7) \\sim Ueq, Uanis(F8) \\sim Ueq, Uanis(F9) \\sim Ueq, Uanis(F7') \\sim
Ueq, Uanis(F8') \\sim Ueq, Uanis(F9') \\sim Ueq: with sigma of 0.01 and sigma
for terminal atoms of 0.02
3. Others
 Sof(F7')=Sof(F8')=Sof(F9')=1-FVAR(1)
 Sof(F7)=Sof(F8)=Sof(F9)=FVAR(1)
4.a Aromatic/amide H refined with riding coordinates:
 C3(H3), C8(H8), C13(H13), C14(H14), C15(H15), C17(H17), C18(H18), C20(H20),
 C22(H22), C23(H23), C25(H25), C26(H26)
;
_olex2_submission_special_instructions 'No special instructions were received'

loop_
_space_group_symop_operation_xyz
'x, y, z'
'-x+1/2, y+1/2, -z+1/2'
'-x, -y, -z'
'x-1/2, -y-1/2, z-1/2'

loop_
_atom_site_label
_atom_site_type_symbol
_atom_site_fract_x
_atom_site_fract_y
_atom_site_fract_z
_atom_site_U_iso_or_equiv
_atom_site_adp_type
_atom_site_occupancy
_atom_site_site_symmetry_order
_atom_site_calc_flag
_atom_site_refinement_flags_posn
_atom_site_refinement_flags_adp
_atom_site_refinement_flags_occupancy
_atom_site_disorder_assembly
_atom_site_disorder_group
Ho1 Ho 0.45795(2) 0.09206(2) 0.46877(2) 0.01520(6) Uani 1 1 d . . . . .
Br1 Br 0.67599(3) 0.46602(2) 0.40219(3) 0.03571(11) Uani 1 1 d . . . . .
F1 F 0.7839(2) 0.25587(16) 0.47930(18) 0.0543(8) Uani 1 1 d . . . . .
F2 F 0.84718(17) 0.22435(13) 0.63085(19) 0.0390(6) Uani 1 1 d . . . . .
F3 F 0.7455(2) 0.31630(13) 0.6084(2) 0.0510(7) Uani 1 1 d . . . . .
F4 F 0.4996(2) 0.22584(16) 0.86080(18) 0.0505(8) Uani 1 1 d . . . . .
F5 F 0.3367(2) 0.2063(2) 0.7711(2) 0.0698(10) Uani 1 1 d . . . . .
F6 F 0.4316(3) 0.12311(17) 0.84682(19) 0.0618(9) Uani 1 1 d . . . . .
F7 F 0.6557(7) 0.1660(5) 0.1785(4) 0.067(2) Uani 0.673(13) 1 d . U P A 1
F8 F 0.5099(5) 0.1596(4) 0.0693(5) 0.0498(18) Uani 0.673(13) 1 d . U P A 1
F9 F 0.6235(9) 0.0750(4) 0.0866(8) 0.076(3) Uani 0.673(13) 1 d . U P A 1
F7' F 0.6839(8) 0.1192(11) 0.1677(9) 0.058(4) Uani 0.327(13) 1 d . U P A 2
F8' F 0.5398(16) 0.1785(8) 0.1101(14) 0.062(4) Uani 0.327(13) 1 d . U P A 2
F9' F 0.5706(15) 0.0827(9) 0.0523(10) 0.059(4) Uani 0.327(13) 1 d . U P A 2
F10 F 0.2866(2) -0.07783(14) 0.13498(19) 0.0466(7) Uani 1 1 d . . . . .
F11 F 0.2236(2) -0.08303(13) 0.28448(18) 0.0379(6) Uani 1 1 d . . . . .
F12 F 0.15220(18) -0.00695(14) 0.17583(17) 0.0430(6) Uani 1 1 d . . . . .
O1 O 0.4652(2) 0.11919(14) 0.64461(17) 0.0218(5) Uani 1 1 d . . . . .
O2 O 0.61588(19) 0.16849(13) 0.51142(17) 0.0195(5) Uani 1 1 d . . . . .
O3 O 0.50899(19) 0.12165(13) 0.30464(18) 0.0209(5) Uani 1 1 d . . . . .
O4 O 0.33185(19) 0.03368(13) 0.34289(17) 0.0223(5) Uani 1 1 d . . . . .
O5 O 0.39705(18) -0.01191(12) 0.54187(16) 0.0170(5) Uani 1 1 d . . . . .
N1 N 0.2598(2) 0.10139(16) 0.5196(2) 0.0183(6) Uani 1 1 d . . . . .
N2 N 0.3653(2) 0.21521(16) 0.4522(2) 0.0213(6) Uani 1 1 d . . . . .
C1 C 0.4433(3) 0.1809(2) 0.7956(3) 0.0331(10) Uani 1 1 d . . . . .
C2 C 0.5040(3) 0.1701(2) 0.6974(3) 0.0215(8) Uani 1 1 d . . . . .
C3 C 0.5919(3) 0.2159(2) 0.6761(3) 0.0218(8) Uani 1 1 d . . . . .
H3 H 0.615869 0.251963 0.723211 0.026 Uiso 1 1 calc R . . . .
C4 C 0.6451(3) 0.20829(19) 0.5841(3) 0.0200(7) Uani 1 1 d . . . . .
C5 C 0.7559(3) 0.2524(2) 0.5741(3) 0.0246(8) Uani 1 1 d . . . . .
C6 C 0.5747(3) 0.1211(2) 0.1383(3) 0.0265(8) Uani 1 1 d . . . . .
C7 C 0.4988(3) 0.09118(19) 0.2188(3) 0.0207(8) Uani 1 1 d . . . . .
C8 C 0.4245(3) 0.0370(2) 0.1881(3) 0.0249(8) Uani 1 1 d . . . . .
H8 H 0.429168 0.015710 0.122816 0.030 Uiso 1 1 calc R . . . .
C9 C 0.3429(3) 0.0137(2) 0.2530(3) 0.0224(8) Uani 1 1 d . . . . .
C10 C 0.2511(3) -0.0395(2) 0.2110(3) 0.0291(9) Uani 1 1 d . . . . .
C11 C 0.2149(3) 0.04435(19) 0.5611(2) 0.0184(7) Uani 1 1 d . . . . .
C12 C 0.2866(3) -0.01625(19) 0.5720(2) 0.0183(7) Uani 1 1 d . . . . .
C13 C 0.2403(3) -0.0743(2) 0.6135(3) 0.0216(8) Uani 1 1 d . . . . .
H13 H 0.286071 -0.115538 0.620646 0.026 Uiso 1 1 calc R . . . .
C14 C 0.1252(3) -0.0738(2) 0.6461(3) 0.0242(8) Uani 1 1 d . . . . .
H14 H 0.095690 -0.114763 0.675112 0.029 Uiso 1 1 calc R . . . .
C15 C 0.0557(3) -0.0165(2) 0.6370(3) 0.0250(8) Uani 1 1 d . . . . .
H15 H -0.021386 -0.017558 0.659061 0.030 Uiso 1 1 calc R . . . .
C16 C 0.0985(3) 0.0441(2) 0.5949(3) 0.0207(7) Uani 1 1 d . . . . .
C17 C 0.0351(3) 0.1064(2) 0.5829(3) 0.0260(8) Uani 1 1 d . . . . .
H17 H -0.042748 0.108371 0.603260 0.031 Uiso 1 1 calc R . . . .
C18 C 0.0825(3) 0.1642(2) 0.5429(3) 0.0242(8) Uani 1 1 d . . . . .
H18 H 0.039054 0.206289 0.535511 0.029 Uiso 1 1 calc R . . . .
C19 C 0.1979(3) 0.1598(2) 0.5127(3) 0.0208(7) Uani 1 1 d . . . . .
C20 C 0.2596(3) 0.22061(19) 0.4782(3) 0.0214(7) Uani 1 1 d . . . . .
H20 H 0.221416 0.264495 0.474899 0.026 Uiso 1 1 calc R . . . .
C21 C 0.4281(3) 0.27751(19) 0.4365(3) 0.0200(7) Uani 1 1 d . . . . .
C22 C 0.4299(3) 0.3320(2) 0.5059(3) 0.0248(8) Uani 1 1 d . . . . .
H22 H 0.381052 0.330463 0.561112 0.030 Uiso 1 1 calc R . . . .
C23 C 0.5021(3) 0.3886(2) 0.4954(3) 0.0290(9) Uani 1 1 d . . . . .
H23 H 0.504015 0.425602 0.543892 0.035 Uiso 1 1 calc R . . . .
C24 C 0.5714(3) 0.3912(2) 0.4144(3) 0.0255(8) Uani 1 1 d . . . . .
C25 C 0.5684(3) 0.3381(2) 0.3429(3) 0.0274(8) Uani 1 1 d . . . . .
H25 H 0.614660 0.341012 0.286015 0.033 Uiso 1 1 calc R . . . .
C26 C 0.4982(3) 0.2808(2) 0.3541(3) 0.0244(8) Uani 1 1 d . . . . .
H26 H 0.497442 0.243756 0.305928 0.029 Uiso 1 1 calc R . . . .

loop_
_atom_site_aniso_label
_atom_site_aniso_U_11
_atom_site_aniso_U_22
_atom_site_aniso_U_33
_atom_site_aniso_U_23
_atom_site_aniso_U_13
_atom_site_aniso_U_12
Ho1 0.01374(8) 0.01926(10) 0.01300(9) 0.00045(6) 0.00350(5) 0.00037(6)
Br1 0.0318(2) 0.0255(2) 0.0509(3) 0.00226(19) 0.00957(18) -0.00423(17)
F1 0.0457(14) 0.089(2) 0.0296(14) 0.0059(13) 0.0091(11) -0.0387(15)
F2 0.0145(10) 0.0443(16) 0.0572(15) 0.0178(13) -0.0015(9) -0.0008(10)
F3 0.0320(13) 0.0261(14) 0.097(2) -0.0093(14) 0.0166(13) -0.0099(11)
F4 0.0479(15) 0.076(2) 0.0303(14) -0.0281(13) 0.0164(11) -0.0268(14)
F5 0.0275(13) 0.141(3) 0.0430(16) -0.0278(18) 0.0122(11) 0.0152(17)
F6 0.096(2) 0.066(2) 0.0287(15) -0.0076(14) 0.0329(15) -0.0315(19)
F7 0.063(4) 0.114(6) 0.025(2) 0.012(3) 0.005(2) -0.063(4)
F8 0.043(2) 0.068(5) 0.038(3) 0.038(3) 0.001(2) 0.000(3)
F9 0.097(5) 0.040(3) 0.106(6) 0.026(4) 0.088(5) 0.034(4)
F7' 0.019(4) 0.116(9) 0.039(5) 0.032(6) 0.009(3) -0.009(5)
F8' 0.078(8) 0.049(7) 0.069(8) 0.034(6) 0.053(6) 0.035(6)
F9' 0.082(8) 0.070(8) 0.030(5) -0.017(5) 0.028(5) -0.028(6)
F10 0.0440(14) 0.0603(19) 0.0372(15) -0.0266(13) 0.0135(11) -0.0195(13)
F11 0.0403(13) 0.0416(16) 0.0318(13) 0.0019(11) 0.0037(10) -0.0163(11)
F12 0.0239(11) 0.0623(19) 0.0402(14) -0.0013(13) -0.0105(10) -0.0025(12)
O1 0.0213(12) 0.0285(15) 0.0160(12) -0.0024(11) 0.0035(9) -0.0043(11)
O2 0.0176(11) 0.0243(14) 0.0171(12) -0.0003(10) 0.0038(9) 0.0000(10)
O3 0.0217(12) 0.0227(14) 0.0189(13) 0.0011(11) 0.0046(9) 0.0002(10)
O4 0.0205(11) 0.0325(16) 0.0144(12) -0.0031(11) 0.0036(9) -0.0054(11)
O5 0.0134(10) 0.0221(14) 0.0166(12) 0.0021(10) 0.0063(8) 0.0010(9)
N1 0.0143(13) 0.0258(18) 0.0150(15) -0.0008(12) 0.0023(10) 0.0017(12)
N2 0.0204(14) 0.0254(18) 0.0184(15) 0.0013(13) 0.0033(11) 0.0017(13)
C1 0.0242(19) 0.051(3) 0.025(2) -0.0119(19) 0.0080(15) -0.0108(18)
C2 0.0160(15) 0.031(2) 0.0172(17) -0.0014(15) 0.0004(12) 0.0010(15)
C3 0.0183(16) 0.027(2) 0.0203(18) -0.0066(15) 0.0028(13) -0.0028(15)
C4 0.0122(14) 0.024(2) 0.0233(18) 0.0065(15) -0.0012(12) 0.0012(14)
C5 0.0154(16) 0.033(2) 0.026(2) 0.0037(16) 0.0014(13) -0.0026(15)
C6 0.0275(19) 0.033(2) 0.0199(19) 0.0054(17) 0.0064(14) 0.0038(17)
C7 0.0206(16) 0.026(2) 0.0156(18) 0.0055(15) 0.0042(13) 0.0051(14)
C8 0.0277(18) 0.034(2) 0.0134(17) -0.0023(15) 0.0048(13) -0.0037(17)
C9 0.0179(16) 0.029(2) 0.0195(18) 0.0008(16) -0.0008(13) 0.0021(15)
C10 0.0234(18) 0.041(3) 0.023(2) -0.0077(18) 0.0029(15) -0.0049(17)
C11 0.0169(15) 0.024(2) 0.0144(17) -0.0023(14) 0.0027(12) -0.0004(14)
C12 0.0163(15) 0.026(2) 0.0130(16) -0.0037(14) 0.0044(12) -0.0004(14)
C13 0.0183(16) 0.027(2) 0.0202(18) 0.0001(15) 0.0060(13) 0.0002(14)
C14 0.0207(17) 0.029(2) 0.024(2) 0.0017(16) 0.0077(14) -0.0011(15)
C15 0.0159(15) 0.034(2) 0.0262(19) 0.0008(16) 0.0085(14) -0.0033(15)
C16 0.0155(15) 0.029(2) 0.0186(17) -0.0015(15) 0.0049(13) 0.0011(14)
C17 0.0155(16) 0.034(2) 0.029(2) -0.0028(17) 0.0069(14) 0.0009(15)
C18 0.0160(15) 0.031(2) 0.0262(19) -0.0010(16) 0.0034(13) 0.0050(15)
C19 0.0187(16) 0.026(2) 0.0183(17) -0.0013(15) 0.0033(13) 0.0006(15)
C20 0.0201(16) 0.0202(19) 0.0236(19) 0.0020(15) 0.0009(13) 0.0053(15)
C21 0.0167(15) 0.0195(19) 0.0229(18) 0.0043(15) -0.0031(13) 0.0033(14)
C22 0.0201(16) 0.026(2) 0.029(2) 0.0016(16) 0.0059(14) 0.0050(15)
C23 0.0288(19) 0.026(2) 0.032(2) -0.0053(17) 0.0022(16) 0.0062(17)
C24 0.0210(17) 0.021(2) 0.034(2) 0.0075(16) 0.0011(15) -0.0001(15)
C25 0.0285(19) 0.027(2) 0.028(2) 0.0061(17) 0.0094(15) 0.0021(16)
C26 0.0260(18) 0.023(2) 0.0240(19) 0.0005(16) 0.0040(14) 0.0031(16)

loop_
_atom_type_symbol
_atom_type_description
_atom_type_scat_dispersion_real
_atom_type_scat_dispersion_imag
_atom_type_scat_source
C C 0.0033 0.0016 'International Tables Vol C Tables 4.2.6.8 and 6.1.1.4'
H H 0.0000 0.0000 'International Tables Vol C Tables 4.2.6.8 and 6.1.1.4'
Br Br -0.2901 2.4595 'International Tables Vol C Tables 4.2.6.8 and 6.1.1.4'
F F 0.0171 0.0103 'International Tables Vol C Tables 4.2.6.8 and 6.1.1.4'
Ho Ho -0.2175 4.6783 'International Tables Vol C Tables 4.2.6.8 and 6.1.1.4'
N N 0.0061 0.0033 'International Tables Vol C Tables 4.2.6.8 and 6.1.1.4'
O O 0.0106 0.0060 'International Tables Vol C Tables 4.2.6.8 and 6.1.1.4'

loop_
_geom_angle_atom_site_label_1
_geom_angle_atom_site_label_2
_geom_angle_atom_site_label_3
_geom_angle
_geom_angle_site_symmetry_1
_geom_angle_site_symmetry_3
O1 Ho1 Ho1 90.82(7) . 3_656
O1 Ho1 O2 70.93(8) . .
O1 Ho1 O4 138.42(8) . .
O1 Ho1 O5 77.25(8) . .
O1 Ho1 N1 70.41(9) . .
O1 Ho1 N2 81.60(9) . .
O2 Ho1 Ho1 111.54(6) . 3_656
O2 Ho1 O4 149.88(8) . .
O2 Ho1 N1 127.07(9) . .
O2 Ho1 N2 75.17(8) . .
O3 Ho1 Ho1 110.43(6) . 3_656
O3 Ho1 O1 148.22(9) . .
O3 Ho1 O2 79.19(8) . .
O3 Ho1 O4 70.70(8) . .
O3 Ho1 O5 133.34(8) . .
O3 Ho1 N1 123.41(9) . .
O3 Ho1 N2 80.54(9) . .
O4 Ho1 Ho1 79.99(6) . 3_656
O4 Ho1 N1 72.64(9) . .
O4 Ho1 N2 99.27(9) . .
O5 Ho1 Ho1 36.64(6) 3_656 3_656
O5 Ho1 Ho1 35.30(5) . 3_656
O5 Ho1 O1 104.57(8) 3_656 .
O5 Ho1 O2 133.38(8) . .
O5 Ho1 O2 83.96(8) 3_656 .
O5 Ho1 O3 82.27(8) 3_656 .
O5 Ho1 O4 72.00(8) . .
O5 Ho1 O4 91.90(8) 3_656 .
O5 Ho1 O5 71.94(8) 3_656 .
O5 Ho1 N1 68.52(9) . .
O5 Ho1 N1 140.29(9) 3_656 .
O5 Ho1 N2 155.06(8) 3_656 .
O5 Ho1 N2 132.74(8) . .
N1 Ho1 Ho1 103.75(7) . 3_656
N1 Ho1 N2 64.65(9) . .
N2 Ho1 Ho1 167.73(6) . 3_656
C2 O1 Ho1 133.5(2) . .
C4 O2 Ho1 135.5(2) . .
C7 O3 Ho1 133.5(2) . .
C9 O4 Ho1 133.5(2) . .
Ho1 O5 Ho1 108.05(8) 3_656 .
C12 O5 Ho1 132.5(2) . 3_656
C12 O5 Ho1 119.1(2) . .
C11 N1 Ho1 116.7(2) . .
C19 N1 Ho1 123.3(2) . .
C19 N1 C11 120.0(3) . .
C20 N2 Ho1 115.8(3) . .
C20 N2 C21 117.8(3) . .
C21 N2 Ho1 125.2(2) . .
F4 C1 C2 113.1(3) . .
F5 C1 F4 106.8(4) . .
F5 C1 C2 109.0(3) . .
F6 C1 F4 107.1(3) . .
F6 C1 F5 107.6(3) . .
F6 C1 C2 112.8(4) . .
O1 C2 C1 113.7(3) . .
O1 C2 C3 127.9(3) . .
C3 C2 C1 118.4(3) . .
C2 C3 H3 120.5 . .
C2 C3 C4 119.0(3) . .
C4 C3 H3 120.5 . .
O2 C4 C3 127.7(3) . .
O2 C4 C5 116.2(3) . .
C3 C4 C5 116.1(3) . .
F1 C5 F2 107.2(3) . .
F1 C5 F3 108.1(3) . .
F1 C5 C4 112.6(3) . .
F2 C5 C4 109.5(3) . .
F3 C5 F2 106.3(3) . .
F3 C5 C4 112.8(3) . .
F7 C6 C7 112.9(4) . .
F8 C6 F7 102.8(5) . .
F8 C6 C7 110.9(4) . .
F9 C6 F7 109.8(5) . .
F9 C6 F8 105.9(5) . .
F9 C6 C7 113.6(5) . .
F7' C6 F9' 101.1(8) . .
F7' C6 C7 112.6(6) . .
F8' C6 F7' 113.6(10) . .
F8' C6 F9' 105.4(9) . .
F8' C6 C7 111.0(7) . .
F9' C6 C7 112.7(7) . .
O3 C7 C6 114.9(3) . .
O3 C7 C8 127.8(3) . .
C8 C7 C6 117.2(3) . .
C7 C8 H8 120.1 . .
C7 C8 C9 119.9(3) . .
C9 C8 H8 120.1 . .
O4 C9 C8 127.0(3) . .
O4 C9 C10 114.6(3) . .
C8 C9 C10 118.4(3) . .
F10 C10 F11 107.1(4) . .
F10 C10 F12 108.2(3) . .
F10 C10 C9 113.1(3) . .
F11 C10 F12 107.2(3) . .
F11 C10 C9 111.4(3) . .
F12 C10 C9 109.6(3) . .
N1 C11 C12 118.2(3) . .
N1 C11 C16 121.5(3) . .
C12 C11 C16 120.3(3) . .
O5 C12 C11 117.4(3) . .
O5 C12 C13 124.5(3) . .
C13 C12 C11 118.0(3) . .
C12 C13 H13 119.5 . .
C12 C13 C14 121.0(3) . .
C14 C13 H13 119.5 . .
C13 C14 H14 119.0 . .
C15 C14 C13 121.9(4) . .
C15 C14 H14 119.0 . .
C14 C15 H15 120.3 . .
C14 C15 C16 119.4(3) . .
C16 C15 H15 120.3 . .
C15 C16 C11 119.3(3) . .
C15 C16 C17 124.3(3) . .
C17 C16 C11 116.3(3) . .
C16 C17 H17 119.2 . .
C18 C17 C16 121.6(3) . .
C18 C17 H17 119.2 . .
C17 C18 H18 120.9 . .
C17 C18 C19 118.1(4) . .
C19 C18 H18 120.9 . .
N1 C19 C18 122.4(3) . .
N1 C19 C20 115.6(3) . .
C18 C19 C20 121.8(3) . .
N2 C20 C19 120.5(3) . .
N2 C20 H20 119.8 . .
C19 C20 H20 119.8 . .
C22 C21 N2 121.6(3) . .
C22 C21 C26 119.4(3) . .
C26 C21 N2 118.7(3) . .
C21 C22 H22 119.7 . .
C23 C22 C21 120.5(3) . .
C23 C22 H22 119.7 . .
C22 C23 H23 120.2 . .
C24 C23 C22 119.5(4) . .
C24 C23 H23 120.2 . .
C23 C24 Br1 120.2(3) . .
C23 C24 C25 120.7(4) . .
C25 C24 Br1 119.0(3) . .
C24 C25 H25 120.0 . .
C26 C25 C24 120.0(3) . .
C26 C25 H25 120.0 . .
C21 C26 H26 120.1 . .
C25 C26 C21 119.8(4) . .
C25 C26 H26 120.1 . .

loop_
_geom_bond_atom_site_label_1
_geom_bond_atom_site_label_2
_geom_bond_distance
_geom_bond_site_symmetry_2
Ho1 Ho1 3.7438(8) 3_656
Ho1 O1 2.341(2) .
Ho1 O2 2.352(2) .
Ho1 O3 2.336(2) .
Ho1 O4 2.361(2) .
Ho1 O5 2.350(2) .
Ho1 O5 2.276(2) 3_656
Ho1 N1 2.419(3) .
Ho1 N2 2.598(3) .
Br1 C24 1.888(4) .
F1 C5 1.305(4) .
F2 C5 1.333(4) .
F3 C5 1.318(5) .
F4 C1 1.334(4) .
F5 C1 1.321(5) .
F6 C1 1.310(5) .
F7 C6 1.336(6) .
F8 C6 1.333(7) .
F9 C6 1.273(8) .
F7' C6 1.269(10) .
F8' C6 1.220(14) .
F9' C6 1.339(13) .
F10 C10 1.328(4) .
F11 C10 1.330(5) .
F12 C10 1.333(4) .
O1 C2 1.254(4) .
O2 C4 1.239(4) .
O3 C7 1.258(4) .
O4 C9 1.249(4) .
O5 C12 1.355(4) .
N1 C11 1.347(4) .
N1 C19 1.327(4) .
N2 C20 1.286(4) .
N2 C21 1.422(5) .
C1 C2 1.524(5) .
C2 C3 1.383(5) .
C3 H3 0.9500 .
C3 C4 1.399(5) .
C4 C5 1.538(5) .
C6 C7 1.532(5) .
C7 C8 1.379(5) .
C8 H8 0.9500 .
C8 C9 1.388(5) .
C9 C10 1.529(5) .
C11 C12 1.425(5) .
C11 C16 1.437(4) .
C12 C13 1.370(5) .
C13 H13 0.9500 .
C13 C14 1.416(5) .
C14 H14 0.9500 .
C14 C15 1.358(5) .
C15 H15 0.9500 .
C15 C16 1.396(5) .
C16 C17 1.403(5) .
C17 H17 0.9500 .
C17 C18 1.363(5) .
C18 H18 0.9500 .
C18 C19 1.410(5) .
C19 C20 1.458(5) .
C20 H20 0.9500 .
C21 C22 1.383(5) .
C21 C26 1.398(5) .
C22 H22 0.9500 .
C22 C23 1.381(5) .
C23 H23 0.9500 .
C23 C24 1.376(5) .
C24 C25 1.381(5) .
C25 H25 0.9500 .
C25 C26 1.378(5) .
C26 H26 0.9500 .

loop_
_geom_torsion_atom_site_label_1
_geom_torsion_atom_site_label_2
_geom_torsion_atom_site_label_3
_geom_torsion_atom_site_label_4
_geom_torsion
_geom_torsion_site_symmetry_1
Ho1 O1 C2 C1 154.0(3) .
Ho1 O1 C2 C3 -25.6(6) .
Ho1 O2 C4 C3 6.4(6) .
Ho1 O2 C4 C5 -176.2(2) .
Ho1 O3 C7 C6 -163.8(2) .
Ho1 O3 C7 C8 19.4(6) .
Ho1 O4 C9 C8 -19.6(6) .
Ho1 O4 C9 C10 163.7(2) .
Ho1 O5 C12 C11 -175.1(2) 3_656
Ho1 O5 C12 C11 -2.5(4) .
Ho1 O5 C12 C13 6.0(5) 3_656
Ho1 O5 C12 C13 178.6(3) .
Ho1 N1 C11 C12 0.1(4) .
Ho1 N1 C11 C16 179.5(2) .
Ho1 N1 C19 C18 -179.9(2) .
Ho1 N1 C19 C20 -3.8(4) .
Ho1 N2 C20 C19 -1.0(4) .
Ho1 N2 C21 C22 -120.8(3) .
Ho1 N2 C21 C26 53.3(4) .
Br1 C24 C25 C26 175.9(3) .
F4 C1 C2 O1 167.5(4) .
F4 C1 C2 C3 -12.9(5) .
F5 C1 C2 O1 -73.7(4) .
F5 C1 C2 C3 105.9(4) .
F6 C1 C2 O1 45.7(4) .
F6 C1 C2 C3 -134.6(4) .
F7 C6 C7 O3 12.1(7) .
F7 C6 C7 C8 -170.8(6) .
F8 C6 C7 O3 -102.8(5) .
F8 C6 C7 C8 74.4(6) .
F9 C6 C7 O3 138.0(7) .
F9 C6 C7 C8 -44.9(8) .
F7' C6 C7 O3 59.8(12) .
F7' C6 C7 C8 -123.1(12) .
F8' C6 C7 O3 -68.8(12) .
F8' C6 C7 C8 108.3(12) .
F9' C6 C7 O3 173.3(10) .
F9' C6 C7 C8 -9.6(11) .
O1 C2 C3 C4 2.1(6) .
O2 C4 C5 F1 17.9(5) .
O2 C4 C5 F2 -101.2(4) .
O2 C4 C5 F3 140.6(3) .
O3 C7 C8 C9 5.0(6) .
O4 C9 C10 F10 -157.1(3) .
O4 C9 C10 F11 -36.4(5) .
O4 C9 C10 F12 82.0(4) .
O5 C12 C13 C14 178.0(3) .
N1 C11 C12 O5 1.6(5) .
N1 C11 C12 C13 -179.5(3) .
N1 C11 C16 C15 179.7(3) .
N1 C11 C16 C17 -0.6(5) .
N1 C19 C20 N2 3.1(5) .
N2 C21 C22 C23 172.5(3) .
N2 C21 C26 C25 -174.0(3) .
C1 C2 C3 C4 -177.5(3) .
C2 C3 C4 O2 7.6(6) .
C2 C3 C4 C5 -169.8(3) .
C3 C4 C5 F1 -164.4(3) .
C3 C4 C5 F2 76.4(4) .
C3 C4 C5 F3 -41.8(4) .
C6 C7 C8 C9 -171.7(3) .
C7 C8 C9 O4 -4.8(6) .
C7 C8 C9 C10 171.8(3) .
C8 C9 C10 F10 25.8(5) .
C8 C9 C10 F11 146.6(3) .
C8 C9 C10 F12 -95.0(4) .
C11 N1 C19 C18 -3.2(5) .
C11 N1 C19 C20 172.9(3) .
C11 C12 C13 C14 -0.9(5) .
C11 C16 C17 C18 -0.9(5) .
C12 C11 C16 C15 -0.9(5) .
C12 C11 C16 C17 178.8(3) .
C12 C13 C14 C15 0.5(6) .
C13 C14 C15 C16 -0.3(6) .
C14 C15 C16 C11 0.5(5) .
C14 C15 C16 C17 -179.2(4) .
C15 C16 C17 C18 178.8(4) .
C16 C11 C12 O5 -177.8(3) .
C16 C11 C12 C13 1.1(5) .
C16 C17 C18 C19 0.4(6) .
C17 C18 C19 N1 1.7(5) .
C17 C18 C19 C20 -174.1(3) .
C18 C19 C20 N2 179.2(3) .
C19 N1 C11 C12 -176.8(3) .
C19 N1 C11 C16 2.6(5) .
C20 N2 C21 C22 46.4(4) .
C20 N2 C21 C26 -139.6(3) .
C21 N2 C20 C19 -169.4(3) .
C21 C22 C23 C24 1.0(6) .
C22 C21 C26 C25 0.2(5) .
C22 C23 C24 Br1 -177.1(3) .
C22 C23 C24 C25 0.7(6) .
C23 C24 C25 C26 -2.0(6) .
C24 C25 C26 C21 1.5(5) .
C26 C21 C22 C23 -1.5(5) .
